data_4500747
loop_
_publ_author_name
'Amharar, Youness'
'Petit, Samuel'
'Sanselme, Morgane'
'Cartigny, Yohann'
'Petit, Marie-No\"elle'
'Coquerel, G\'erard'

_publ_section_title
;
 Crystal Structures, Dehydration Mechanism, and Chiral Discrimination in
 the Solid State of a Hydantoin Derivative
;
_journal_issue 6
_journal_name_full 'Crystal Growth &amp; Design'
_journal_page_first 2453
_journal_paper_doi 10.1021/cg200243y
_journal_volume 11
_journal_year 2011
_chemical_formula_moiety 'C12 H16 N2 O3'
_chemical_formula_sum 'C12 H16 N2 O3'
_chemical_formula_weight 236.27
_chemical_name_systematic
;
 ?
;
_space_group_IT_number 14
_symmetry_cell_setting monoclinic
_symmetry_space_group_name_Hall '-P 2ybc'
_symmetry_space_group_name_H-M 'P 1 21/c 1'
_atom_sites_solution_hydrogens geom
_atom_sites_solution_primary direct
_atom_sites_solution_secondary difmap
_audit_creation_method SHELXL-97
_cell_angle_alpha 90.00
_cell_angle_beta 126.02(4)
_cell_angle_gamma 90.00
_cell_formula_units_Z 4
_cell_length_a 15.774(10)
_cell_length_b 6.181(4)
_cell_length_c 16.277(8)
_cell_measurement_reflns_used 0
_cell_measurement_temperature 293(2)
_cell_measurement_theta_max 0
_cell_measurement_theta_min 0
_cell_volume 1283.6(15)
_computing_molecular_graphics 'Ortep-3 for Windows (Farrugia, 1997)'
_computing_publication_material 'WinGX publication routines (Farrugia, 1999)'
_computing_structure_refinement 'SHELXL-97 (Sheldrick, 1997)'
_computing_structure_solution 'SHELXS-86 (Sheldrick, 1986)'
_diffrn_ambient_temperature 293(2)
_diffrn_measured_fraction_theta_full 0.966
_diffrn_measured_fraction_theta_max 0.966
_diffrn_radiation_monochromator graphite
_diffrn_radiation_source 'fine-focus sealed tube'
_diffrn_radiation_type MoK\a
_diffrn_radiation_wavelength 0.71073
_diffrn_reflns_av_R_equivalents 0.0297
_diffrn_reflns_av_sigmaI/netI 0.0858
_diffrn_reflns_limit_h_max 16
_diffrn_reflns_limit_h_min -19
_diffrn_reflns_limit_k_max 7
_diffrn_reflns_limit_k_min -7
_diffrn_reflns_limit_l_max 18
_diffrn_reflns_limit_l_min -20
_diffrn_reflns_number 6150
_diffrn_reflns_theta_full 26.50
_diffrn_reflns_theta_max 26.50
_diffrn_reflns_theta_min 1.60
_exptl_absorpt_coefficient_mu 0.089
_exptl_absorpt_correction_type none
_exptl_crystal_colour colourless
_exptl_crystal_density_diffrn 1.223
_exptl_crystal_density_method 'not measured'
_exptl_crystal_description prism
_exptl_crystal_F_000 504
_exptl_crystal_size_max 0.4
_exptl_crystal_size_mid 0.3
_exptl_crystal_size_min 0.1
_refine_diff_density_max 0.205
_refine_diff_density_min -0.176
_refine_diff_density_rms 0.042
_refine_ls_extinction_method none
_refine_ls_goodness_of_fit_ref 1.051
_refine_ls_hydrogen_treatment mixed
_refine_ls_matrix_type full
_refine_ls_number_parameters 164
_refine_ls_number_reflns 2565
_refine_ls_number_restraints 0
_refine_ls_restrained_S_all 1.051
_refine_ls_R_factor_all 0.0878
_refine_ls_R_factor_gt 0.0556
_refine_ls_shift/su_max 0.010
_refine_ls_shift/su_mean 0.001
_refine_ls_structure_factor_coef Fsqd
_refine_ls_weighting_details 'calc w=1/[\s^2^(Fo^2^)+(0.0805P)^2^+0.2464P] where P=(Fo^2^+2Fc^2^)/3'
_refine_ls_weighting_scheme calc
_refine_ls_wR_factor_gt 0.1534
_refine_ls_wR_factor_ref 0.1827
_reflns_number_gt 1779
_reflns_number_total 2565
_reflns_threshold_expression >2sigma(I)
_cod_data_source_file cg200243y_si_001.cif
_cod_data_source_block 18hhydgss
_cod_original_cell_volume 1283.5(13)
_cod_database_code 4500747

loop_
_symmetry_equiv_pos_as_xyz
'x, y, z'
'-x, y+1/2, -z+1/2'
'-x, -y, -z'
'x, -y-1/2, z-1/2'

loop_
_atom_site_label
_atom_site_type_symbol
_atom_site_fract_x
_atom_site_fract_y
_atom_site_fract_z
_atom_site_U_iso_or_equiv
_atom_site_adp_type
_atom_site_occupancy
_atom_site_symmetry_multiplicity
_atom_site_calc_flag
_atom_site_refinement_flags
OW1 O 0.91703(17) -0.1773(3) -0.31353(14) 0.0546(5) Uani 1 1 d .
HW1 H 0.906(3) -0.306(5) -0.336(2) 0.076(9) Uiso 1 1 d .
HW2 H 0.973(3) -0.159(6) -0.254(3) 0.102(13) Uiso 1 1 d .
O1 O 0.89910(17) 0.0941(2) 0.11939(12) 0.0705(7) Uani 1 1 d .
O2 O 0.83275(15) 0.6492(2) -0.09356(12) 0.0553(5) Uani 1 1 d .
N1 N 0.83629(16) 0.0990(2) -0.04913(13) 0.0498(6) Uani 1 1 d .
H1 H 0.8313 -0.0382 -0.0598 0.060 Uiso 1 1 calc R
N2 N 0.86873(16) 0.4080(3) 0.02987(13) 0.0449(5) Uani 1 1 d .
H2 H 0.8859 0.4980 0.0776 0.054 Uiso 1 1 calc R
C1 C 0.80841(18) 0.2589(3) -0.12717(15) 0.0376(5) Uani 1 1 d .
C2 C 0.87022(19) 0.1856(3) 0.04017(16) 0.0465(6) Uani 1 1 d .
C3 C 0.83717(18) 0.4670(3) -0.06405(16) 0.0380(5) Uani 1 1 d .
C4 C 0.69186(18) 0.2549(3) -0.21453(14) 0.0359(5) Uani 1 1 d .
C5 C 0.6466(2) 0.4190(3) -0.28595(17) 0.0480(6) Uani 1 1 d .
H5 H 0.6872 0.5367 -0.2788 0.058 Uiso 1 1 calc R
C6 C 0.5429(2) 0.4114(4) -0.36721(18) 0.0546(7) Uani 1 1 d .
H6 H 0.5148 0.5247 -0.4137 0.066 Uiso 1 1 calc R
C7 C 0.4793(2) 0.2405(4) -0.38186(17) 0.0510(7) Uani 1 1 d .
C8 C 0.5236(2) 0.0797(4) -0.31017(19) 0.0565(7) Uani 1 1 d .
H8 H 0.4823 -0.0367 -0.3175 0.068 Uiso 1 1 calc R
C9 C 0.6277(2) 0.0849(3) -0.22742(18) 0.0489(6) Uani 1 1 d .
H9 H 0.6549 -0.0265 -0.1800 0.059 Uiso 1 1 calc R
C10 C 0.3667(2) 0.2252(6) -0.4740(2) 0.0739(9) Uani 1 1 d .
H10A H 0.3228 0.1896 -0.4523 0.089 Uiso 1 1 calc R
H10B H 0.3445 0.3652 -0.5073 0.089 Uiso 1 1 calc R
C11 C 0.3506(3) 0.0591(8) -0.5488(3) 0.1110(15) Uani 1 1 d .
H11A H 0.3981 0.0861 -0.5663 0.167 Uiso 1 1 calc R
H11B H 0.2798 0.0668 -0.6089 0.167 Uiso 1 1 calc R
H11C H 0.3636 -0.0824 -0.5192 0.167 Uiso 1 1 calc R
C12 C 0.8760(2) 0.2367(4) -0.1653(2) 0.0636(8) Uani 1 1 d .
H12A H 0.9487 0.2408 -0.1087 0.095 Uiso 1 1 calc R
H12B H 0.8611 0.3536 -0.2108 0.095 Uiso 1 1 calc R
H12C H 0.8609 0.1015 -0.2005 0.095 Uiso 1 1 calc R

loop_
_atom_site_aniso_label
_atom_site_aniso_U_11
_atom_site_aniso_U_22
_atom_site_aniso_U_33
_atom_site_aniso_U_23
_atom_site_aniso_U_13
_atom_site_aniso_U_12
OW1 0.0647(15) 0.0369(9) 0.0420(10) 0.0026(7) 0.0201(10) 0.0050(8)
O1 0.0884(16) 0.0379(8) 0.0379(9) 0.0070(7) 0.0108(10) -0.0029(9)
O2 0.0805(15) 0.0228(7) 0.0531(10) -0.0028(6) 0.0340(10) -0.0085(7)
N1 0.0585(15) 0.0192(8) 0.0420(10) -0.0031(7) 0.0131(10) 0.0028(8)
N2 0.0546(14) 0.0243(8) 0.0351(10) -0.0052(7) 0.0147(10) -0.0019(8)
C1 0.0374(15) 0.0243(9) 0.0390(11) -0.0050(8) 0.0159(11) -0.0009(8)
C2 0.0443(16) 0.0267(10) 0.0381(12) 0.0018(8) 0.0072(11) 0.0003(9)
C3 0.0388(15) 0.0243(9) 0.0408(11) -0.0038(8) 0.0178(11) -0.0024(9)
C4 0.0408(15) 0.0289(9) 0.0345(10) -0.0049(8) 0.0202(11) -0.0025(9)
C5 0.0492(18) 0.0375(11) 0.0438(13) 0.0035(9) 0.0197(13) -0.0037(10)
C6 0.0530(19) 0.0539(14) 0.0391(13) 0.0065(10) 0.0172(14) 0.0081(12)
C7 0.0383(16) 0.0697(16) 0.0390(12) -0.0088(11) 0.0194(12) 0.0024(12)
C8 0.0431(18) 0.0648(16) 0.0511(15) -0.0086(12) 0.0218(14) -0.0200(12)
C9 0.0501(18) 0.0426(12) 0.0446(13) 0.0030(10) 0.0226(13) -0.0094(11)
C10 0.0411(19) 0.109(3) 0.0529(15) -0.0147(15) 0.0173(15) 0.0031(16)
C11 0.047(2) 0.180(4) 0.069(2) -0.060(2) 0.0137(18) 0.001(2)
C12 0.0506(19) 0.0677(17) 0.0728(17) -0.0205(14) 0.0365(16) -0.0034(14)

loop_
_atom_type_symbol
_atom_type_description
_atom_type_scat_dispersion_real
_atom_type_scat_dispersion_imag
_atom_type_scat_source
C C 0.0033 0.0016 'International Tables Vol C Tables 4.2.6.8 and 6.1.1.4'
H H 0.0000 0.0000 'International Tables Vol C Tables 4.2.6.8 and 6.1.1.4'
N N 0.0061 0.0033 'International Tables Vol C Tables 4.2.6.8 and 6.1.1.4'
O O 0.0106 0.0060 'International Tables Vol C Tables 4.2.6.8 and 6.1.1.4'

loop_
_geom_angle_atom_site_label_1
_geom_angle_atom_site_label_2
_geom_angle_atom_site_label_3
_geom_angle
HW1 OW1 HW2 115(3)
C2 N1 C1 113.60(16)
C2 N1 H1 123.2
C1 N1 H1 123.2
C3 N2 C2 112.00(17)
C3 N2 H2 124.0
C2 N2 H2 124.0
N1 C1 C12 111.65(19)
N1 C1 C4 112.44(18)
C12 C1 C4 111.55(18)
N1 C1 C3 99.52(15)
C12 C1 C3 110.22(19)
C4 C1 C3 110.89(16)
O1 C2 N1 128.8(2)
O1 C2 N2 123.78(19)
N1 C2 N2 107.45(18)
O2 C3 N2 126.71(18)
O2 C3 C1 125.96(19)
N2 C3 C1 107.33(16)
C5 C4 C9 117.3(2)
C5 C4 C1 120.99(19)
C9 C4 C1 121.70(18)
C6 C5 C4 121.2(2)
C6 C5 H5 119.4
C4 C5 H5 119.4
C5 C6 C7 121.8(2)
C5 C6 H6 119.1
C7 C6 H6 119.1
C8 C7 C6 116.9(2)
C8 C7 C10 120.9(3)
C6 C7 C10 122.1(3)
C7 C8 C9 122.1(2)
C7 C8 H8 118.9
C9 C8 H8 118.9
C8 C9 C4 120.5(2)
C8 C9 H9 119.7
C4 C9 H9 119.7
C11 C10 C7 112.9(3)
C11 C10 H10A 109.0
C7 C10 H10A 109.0
C11 C10 H10B 109.0
C7 C10 H10B 109.0
H10A C10 H10B 107.8
C10 C11 H11A 109.5
C10 C11 H11B 109.5
H11A C11 H11B 109.5
C10 C11 H11C 109.5
H11A C11 H11C 109.5
H11B C11 H11C 109.5
C1 C12 H12A 109.5
C1 C12 H12B 109.5
H12A C12 H12B 109.5
C1 C12 H12C 109.5
H12A C12 H12C 109.5
H12B C12 H12C 109.5

loop_
_geom_bond_atom_site_label_1
_geom_bond_atom_site_label_2
_geom_bond_distance
OW1 HW1 0.85(3)
OW1 HW2 0.85(4)
O1 C2 1.224(3)
O2 C3 1.210(2)
N1 C2 1.331(3)
N1 C1 1.458(3)
N1 H1 0.8600
N2 C3 1.350(3)
N2 C2 1.383(3)
N2 H2 0.8600
C1 C12 1.523(4)
C1 C4 1.526(3)
C1 C3 1.538(3)
C4 C5 1.383(3)
C4 C9 1.387(3)
C5 C6 1.372(4)
C5 H5 0.9300
C6 C7 1.378(4)
C6 H6 0.9300
C7 C8 1.371(4)
C7 C10 1.510(4)
C8 C9 1.382(4)
C8 H8 0.9300
C9 H9 0.9300
C10 C11 1.495(4)
C10 H10A 0.9700
C10 H10B 0.9700
C11 H11A 0.9600
C11 H11B 0.9600
C11 H11C 0.9600
C12 H12A 0.9600
C12 H12B 0.9600
C12 H12C 0.9600

loop_
_geom_hbond_atom_site_label_D
_geom_hbond_atom_site_label_H
_geom_hbond_atom_site_label_A
_geom_hbond_distance_DH
_geom_hbond_distance_HA
_geom_hbond_distance_DA
_geom_hbond_angle_DHA
_geom_hbond_site_symmetry_A
OW1 HW1 O1 0.85(3) 1.90(3) 2.747(3) 173(3) 4
OW1 HW2 O1 0.85(4) 1.96(4) 2.808(3) 176(3) 3_755
N1 H1 O2 0.86 2.01 2.865(3) 170.9 1_545
N2 H2 OW1 0.86 1.89 2.750(3) 174.3 4_566

loop_
_geom_torsion_atom_site_label_1
_geom_torsion_atom_site_label_2
_geom_torsion_atom_site_label_3
_geom_torsion_atom_site_label_4
_geom_torsion
C2 N1 C1 C12 118.4(2)
C2 N1 C1 C4 -115.3(2)
C2 N1 C1 C3 2.1(3)
C1 N1 C2 O1 -180.0(3)
C1 N1 C2 N2 -0.5(3)
C3 N2 C2 O1 177.8(2)
C3 N2 C2 N1 -1.8(3)
C2 N2 C3 O2 -176.5(2)
C2 N2 C3 C1 3.1(3)
N1 C1 C3 O2 176.5(2)
C12 C1 C3 O2 59.1(3)
C4 C1 C3 O2 -64.9(3)
N1 C1 C3 N2 -3.0(2)
C12 C1 C3 N2 -120.4(2)
C4 C1 C3 N2 115.5(2)
N1 C1 C4 C5 167.84(18)
C12 C1 C4 C5 -65.8(2)
C3 C1 C4 C5 57.4(2)
N1 C1 C4 C9 -14.0(3)
C12 C1 C4 C9 112.3(2)
C3 C1 C4 C9 -124.4(2)
C9 C4 C5 C6 -1.2(3)
C1 C4 C5 C6 177.0(2)
C4 C5 C6 C7 -0.3(4)
C5 C6 C7 C8 1.4(4)
C5 C6 C7 C10 -176.6(2)
C6 C7 C8 C9 -0.9(4)
C10 C7 C8 C9 177.1(2)
C7 C8 C9 C4 -0.6(4)
C5 C4 C9 C8 1.6(3)
C1 C4 C9 C8 -176.6(2)
C8 C7 C10 C11 -71.7(4)
C6 C7 C10 C11 106.2(4)
